data_7134086
loop_
_publ_author_name
'Chakraborty, Supratim'
'Gorski, Aleksander'
'Danylyuk, Oksana'
'Niemirowicz-Laskowska, Katarzyna'
'Car, Halina'
'Michalak, Micha\/l'

_publ_section_title
;
 NHC-Au-Xanthate Complexes
;
_journal_name_full 'Chemical Communications'
_journal_paper_doi 10.1039/D4CC05193A
_journal_year 2025
_chemical_formula_moiety 'C34 H34 Au N3 S2'
_chemical_formula_sum 'C34 H34 Au N3 S2'
_chemical_formula_weight 745.73
_space_group_crystal_system monoclinic
_space_group_IT_number 9
_space_group_name_Hall 'I -2ya'
_space_group_name_H-M_alt 'I 1 a 1'
_atom_sites_solution_hydrogens geom
_atom_sites_solution_primary direct
_audit_creation_method SHELXL-2019/3
_audit_update_record
;
2024-10-30 deposited with the CCDC.	2024-12-23 downloaded from the CCDC.
;
_cell_angle_alpha 90
_cell_angle_beta 106.267(2)
_cell_angle_gamma 90
_cell_formula_units_Z 8
_cell_length_a 18.8852(4)
_cell_length_b 10.4643(2)
_cell_length_c 32.3771(6)
_cell_measurement_reflns_used 24341
_cell_measurement_temperature 100.0(1)
_cell_measurement_theta_max 29.9610
_cell_measurement_theta_min 2.3480
_cell_volume 6142.2(2)
_computing_cell_refinement 'CrysAlisPro 1.171.40.84a (Rigaku OD, 2020)'
_computing_data_collection 'CrysAlisPro 1.171.40.84a (Rigaku OD, 2020)'
_computing_data_reduction 'CrysAlisPro 1.171.40.84a (Rigaku OD, 2020)'
_computing_structure_refinement 'SHELXL-2019/2 (Sheldrick, 2019)'
_computing_structure_solution 'SHELXS-97 (Sheldrick, 1990)'
_diffrn_ambient_temperature 100.0(1)
_diffrn_detector_area_resol_mean 16.2974
_diffrn_measured_fraction_theta_full 0.999
_diffrn_measured_fraction_theta_max 0.999
_diffrn_measurement_device_type 'SuperNova, Dual, Cu at home/near, Eos'
_diffrn_measurement_method '\w scans'
_diffrn_radiation_type MoK\a
_diffrn_radiation_wavelength 0.71073
_diffrn_reflns_av_R_equivalents 0.0580
_diffrn_reflns_av_unetI/netI 0.0536
_diffrn_reflns_Laue_measured_fraction_full 0.999
_diffrn_reflns_Laue_measured_fraction_max 0.999
_diffrn_reflns_limit_h_max 23
_diffrn_reflns_limit_h_min -23
_diffrn_reflns_limit_k_max 12
_diffrn_reflns_limit_k_min -12
_diffrn_reflns_limit_l_max 39
_diffrn_reflns_limit_l_min -39
_diffrn_reflns_number 39123
_diffrn_reflns_point_group_measured_fraction_full 0.999
_diffrn_reflns_point_group_measured_fraction_max 0.999
_diffrn_reflns_theta_full 25.242
_diffrn_reflns_theta_max 25.851
_diffrn_reflns_theta_min 2.438
_diffrn_source 'micro-focus sealed X-ray tube'
_exptl_absorpt_coefficient_mu 4.954
_exptl_absorpt_correction_T_max 1.00000
_exptl_absorpt_correction_T_min 0.26070
_exptl_absorpt_correction_type multi-scan
_exptl_absorpt_process_details
;
CrysAlisPro 1.171.40.84a (Rigaku Oxford Diffraction, 2020)
Empirical absorption correction using spherical harmonics,
implemented in SCALE3 ABSPACK scaling algorithm.
;
_exptl_crystal_colour red
_exptl_crystal_density_diffrn 1.613
_exptl_crystal_description prism
_exptl_crystal_F_000 2960
_exptl_crystal_size_max 0.330
_exptl_crystal_size_mid 0.270
_exptl_crystal_size_min 0.180
_refine_diff_density_max 1.894
_refine_diff_density_min -1.136
_refine_diff_density_rms 0.101
_refine_ls_abs_structure_details
;
 Refined as an inversion twin.
;
_refine_ls_abs_structure_Flack 0.361(8)
_refine_ls_extinction_method none
_refine_ls_goodness_of_fit_ref 0.985
_refine_ls_hydrogen_treatment constr
_refine_ls_matrix_type full
_refine_ls_number_parameters 734
_refine_ls_number_reflns 11851
_refine_ls_number_restraints 2
_refine_ls_restrained_S_all 0.985
_refine_ls_R_factor_all 0.0376
_refine_ls_R_factor_gt 0.0367
_refine_ls_shift/su_max 0.002
_refine_ls_shift/su_mean 0.000
_refine_ls_structure_factor_coef Fsqd
_refine_ls_weighting_details 'w=1/[\s^2^(Fo^2^)+(0.0555P)^2^] where P=(Fo^2^+2Fc^2^)/3'
_refine_ls_weighting_scheme calc
_refine_ls_wR_factor_gt 0.0859
_refine_ls_wR_factor_ref 0.0870
_reflns_Friedel_coverage 0.998
_reflns_Friedel_fraction_full 0.999
_reflns_Friedel_fraction_max 0.999
_reflns_number_gt 11587
_reflns_number_total 11851
_reflns_threshold_expression 'I > 2\s(I)'
_cod_data_source_file d4cc05193a3.cif
_cod_data_source_block shelx_CCDC7
_cod_original_sg_symbol_H-M 'I a'
_cod_database_code 7134086
_shelx_shelxl_version_number 2019/3
_shelx_space_group_comment
;
The symmetry employed for this shelxl refinement is uniquely defined
by the following loop, which should always be used as a source of
symmetry information in preference to the above space-group names.
They are only intended as comments.
;
_shelx_estimated_absorpt_t_min 0.292
_shelx_estimated_absorpt_t_max 0.469

loop_
_space_group_symop_operation_xyz
'x, y, z'
'x+1/2, -y, z'
'x+1/2, y+1/2, z+1/2'
'x+1, -y+1/2, z+1/2'

loop_
_atom_site_label
_atom_site_type_symbol
_atom_site_fract_x
_atom_site_fract_y
_atom_site_fract_z
_atom_site_U_iso_or_equiv
_atom_site_adp_type
_atom_site_occupancy
_atom_site_site_symmetry_order
_atom_site_calc_flag
_atom_site_refinement_flags_posn
_atom_site_refinement_flags_adp
_atom_site_refinement_flags_occupancy
_atom_site_disorder_assembly
_atom_site_disorder_group
Au1 Au 0.85174(2) 0.93967(3) 0.89311(2) 0.02002(10) Uani 1 1 d . . . . .
S1 S 0.94967(14) 0.8375(2) 0.87818(8) 0.0243(5) Uani 1 1 d . . . . .
S2 S 0.89168(16) 0.6525(3) 0.93108(9) 0.0333(6) Uani 1 1 d . . . . .
N1 N 0.7669(5) 1.1000(8) 0.9394(3) 0.023(2) Uani 1 1 d . . . . .
N2 N 0.7048(5) 1.0605(8) 0.8732(3) 0.0214(18) Uani 1 1 d . . . . .
N3 N 1.0137(5) 0.6184(8) 0.9063(3) 0.0238(18) Uani 1 1 d . . . . .
C1 C 0.7673(5) 1.0391(9) 0.9033(3) 0.022(2) Uani 1 1 d . . . . .
C2 C 0.6938(6) 1.1618(10) 0.9350(4) 0.030(2) Uani 1 1 d . . . . .
H2A H 0.699689 1.252400 0.944190 0.036 Uiso 1 1 calc R U . . .
H2B H 0.665741 1.116096 0.952124 0.036 Uiso 1 1 calc R U . . .
C3 C 0.6563(5) 1.1504(10) 0.8872(4) 0.030(2) Uani 1 1 d . . . . .
H3A H 0.605688 1.115755 0.881715 0.036 Uiso 1 1 calc R U . . .
H3B H 0.654089 1.233993 0.872581 0.036 Uiso 1 1 calc R U . . .
C4 C 0.8220(7) 1.0940(10) 0.9796(5) 0.028(3) Uani 1 1 d . . . . .
C5 C 0.8313(6) 0.9804(12) 1.0040(4) 0.030(2) Uani 1 1 d . . . . .
C6 C 0.8866(6) 0.9787(13) 1.0430(3) 0.034(3) Uani 1 1 d . . . . .
H6 H 0.895337 0.902004 1.059329 0.041 Uiso 1 1 calc R U . . .
C7 C 0.9290(7) 1.0848(13) 1.0586(4) 0.036(3) Uani 1 1 d . . . . .
C8 C 0.9186(6) 1.1940(13) 1.0347(4) 0.039(3) Uani 1 1 d . . . . .
H8 H 0.947783 1.267069 1.045586 0.047 Uiso 1 1 calc R U . . .
C9 C 0.8659(6) 1.2013(11) 0.9944(4) 0.030(2) Uani 1 1 d . . . . .
C10 C 0.7825(6) 0.8658(11) 0.9893(4) 0.031(2) Uani 1 1 d . . . . .
H10A H 0.795337 0.799085 1.011441 0.047 Uiso 1 1 calc R U . . .
H10B H 0.789635 0.833096 0.962425 0.047 Uiso 1 1 calc R U . . .
H10C H 0.730821 0.890562 0.984652 0.047 Uiso 1 1 calc R U . . .
C11 C 0.9858(8) 1.0811(15) 1.1019(4) 0.054(4) Uani 1 1 d . . . . .
H11A H 0.960808 1.081941 1.124641 0.082 Uiso 1 1 calc R U . . .
H11B H 1.018031 1.155938 1.104930 0.082 Uiso 1 1 calc R U . . .
H11C H 1.015298 1.003081 1.104174 0.082 Uiso 1 1 calc R U . . .
C12 C 0.8570(7) 1.3202(12) 0.9676(4) 0.038(3) Uani 1 1 d . . . . .
H12A H 0.822638 1.378319 0.975861 0.057 Uiso 1 1 calc R U . . .
H12B H 0.837581 1.297751 0.937132 0.057 Uiso 1 1 calc R U . . .
H12C H 0.905002 1.362182 0.972320 0.057 Uiso 1 1 calc R U . . .
C13 C 0.6836(5) 1.0004(9) 0.8318(3) 0.022(2) Uani 1 1 d . . . . .
C14 C 0.7053(5) 1.0540(10) 0.7975(4) 0.026(2) Uani 1 1 d . . . . .
C15 C 0.6835(6) 0.9897(11) 0.7583(3) 0.030(2) Uani 1 1 d . . . . .
H15 H 0.698424 1.022733 0.734710 0.036 Uiso 1 1 calc R U . . .
C16 C 0.6407(6) 0.8794(11) 0.7521(4) 0.031(2) Uani 1 1 d . . . . .
C17 C 0.6205(6) 0.8294(10) 0.7871(3) 0.029(2) Uani 1 1 d . . . . .
H17 H 0.591486 0.753846 0.783547 0.034 Uiso 1 1 calc R U . . .
C18 C 0.6423(6) 0.8890(10) 0.8271(3) 0.025(2) Uani 1 1 d . . . . .
C19 C 0.7505(6) 1.1726(11) 0.8030(4) 0.034(3) Uani 1 1 d . . . . .
H19A H 0.797227 1.158903 0.825181 0.051 Uiso 1 1 calc R U . . .
H19B H 0.723507 1.242906 0.811687 0.051 Uiso 1 1 calc R U . . .
H19C H 0.760502 1.194201 0.775705 0.051 Uiso 1 1 calc R U . . .
C20 C 0.6159(7) 0.8173(12) 0.7084(4) 0.042(3) Uani 1 1 d . . . . .
H20A H 0.565059 0.843239 0.693982 0.063 Uiso 1 1 calc R U . . .
H20B H 0.618064 0.724191 0.711686 0.063 Uiso 1 1 calc R U . . .
H20C H 0.648247 0.844157 0.691042 0.063 Uiso 1 1 calc R U . . .
C21 C 0.6183(7) 0.8341(11) 0.8646(4) 0.036(3) Uani 1 1 d . . . . .
H21A H 0.587563 0.896728 0.874066 0.055 Uiso 1 1 calc R U . . .
H21B H 0.661916 0.814570 0.888385 0.055 Uiso 1 1 calc R U . . .
H21C H 0.589836 0.755735 0.855334 0.055 Uiso 1 1 calc R U . . .
C22 C 0.9535(5) 0.6956(9) 0.9057(3) 0.024(2) Uani 1 1 d . . . . .
C23 C 1.0456(6) 0.5966(9) 0.8720(4) 0.024(3) Uani 1 1 d . . . . .
C24 C 1.0211(6) 0.6320(10) 0.8292(3) 0.022(2) Uani 1 1 d . . . . .
H24 H 0.976478 0.678218 0.818388 0.027 Uiso 1 1 calc R U . . .
C25 C 1.0637(7) 0.5978(10) 0.8028(4) 0.031(3) Uani 1 1 d . . . . .
H25 H 1.047660 0.620550 0.773186 0.038 Uiso 1 1 calc R U . . .
C26 C 1.1300(6) 0.5307(10) 0.8180(4) 0.034(3) Uani 1 1 d . . . . .
H26 H 1.159067 0.512157 0.799120 0.040 Uiso 1 1 calc R U . . .
C27 C 1.1531(6) 0.4916(11) 0.8600(4) 0.036(3) Uani 1 1 d . . . . .
H27 H 1.197225 0.443502 0.870233 0.044 Uiso 1 1 calc R U . . .
C28 C 1.1106(6) 0.5238(10) 0.8876(4) 0.026(2) Uani 1 1 d . . . . .
C29 C 1.1175(6) 0.4968(11) 0.9321(4) 0.032(2) Uani 1 1 d . . . . .
C30 C 1.1699(7) 0.4280(11) 0.9628(4) 0.038(3) Uani 1 1 d . . . . .
H30 H 1.209415 0.386282 0.955569 0.045 Uiso 1 1 calc R U . . .
C31 C 1.1629(7) 0.4216(13) 1.0045(4) 0.046(3) Uani 1 1 d . . . . .
H31 H 1.197331 0.373073 1.025738 0.056 Uiso 1 1 calc R U . . .
C32 C 1.1059(8) 0.4861(13) 1.0153(4) 0.047(3) Uani 1 1 d . . . . .
H32 H 1.103511 0.483281 1.044226 0.057 Uiso 1 1 calc R U . . .
C33 C 1.0529(8) 0.5536(11) 0.9854(4) 0.039(3) Uani 1 1 d . . . . .
H33 H 1.014135 0.596902 0.992980 0.047 Uiso 1 1 calc R U . . .
C34 C 1.0590(6) 0.5554(10) 0.9428(4) 0.028(2) Uani 1 1 d . . . . .
Au2 Au 0.69160(2) 0.40529(3) 0.68750(2) 0.02134(10) Uani 1 1 d . . . . .
S3 S 0.58971(14) 0.3093(3) 0.69964(8) 0.0261(6) Uani 1 1 d . . . . .
S4 S 0.63245(16) 0.1247(3) 0.63997(10) 0.0341(6) Uani 1 1 d . . . . .
N4 N 0.8385(4) 0.5303(8) 0.7081(3) 0.0226(18) Uani 1 1 d . . . . .
N5 N 0.7754(5) 0.5667(8) 0.6418(3) 0.024(2) Uani 1 1 d . . . . .
N6 N 0.5090(5) 0.1117(8) 0.6648(3) 0.0244(19) Uani 1 1 d . . . . .
C35 C 0.7755(5) 0.5060(9) 0.6780(3) 0.020(2) Uani 1 1 d . . . . .
C36 C 0.8845(6) 0.6246(11) 0.6929(4) 0.030(2) Uani 1 1 d . . . . .
H36A H 0.935697 0.593346 0.697789 0.036 Uiso 1 1 calc R U . . .
H36B H 0.885459 0.708060 0.707415 0.036 Uiso 1 1 calc R U . . .
C37 C 0.8450(6) 0.6344(11) 0.6450(3) 0.030(2) Uani 1 1 d . . . . .
H37A H 0.836056 0.724554 0.635765 0.036 Uiso 1 1 calc R U . . .
H37B H 0.873512 0.591960 0.627429 0.036 Uiso 1 1 calc R U . . .
C38 C 0.8609(5) 0.4743(10) 0.7498(3) 0.024(2) Uani 1 1 d . . . . .
C39 C 0.9066(6) 0.3660(10) 0.7558(3) 0.025(2) Uani 1 1 d . . . . .
C40 C 0.9293(6) 0.3136(11) 0.7963(3) 0.028(2) Uani 1 1 d . . . . .
H40 H 0.960097 0.240077 0.800956 0.033 Uiso 1 1 calc R U . . .
C41 C 0.9083(6) 0.3656(11) 0.8308(3) 0.028(2) Uani 1 1 d . . . . .
C42 C 0.8621(6) 0.4716(11) 0.8235(4) 0.029(2) Uani 1 1 d . . . . .
H42 H 0.846015 0.505121 0.846600 0.035 Uiso 1 1 calc R U . . .
C43 C 0.8388(6) 0.5300(11) 0.7835(3) 0.026(2) Uani 1 1 d . . . . .
C44 C 0.9291(6) 0.3082(10) 0.7190(3) 0.031(2) Uani 1 1 d . . . . .
H44A H 0.955061 0.227559 0.728292 0.047 Uiso 1 1 calc R U . . .
H44B H 0.961856 0.367352 0.709722 0.047 Uiso 1 1 calc R U . . .
H44C H 0.885146 0.291974 0.695026 0.047 Uiso 1 1 calc R U . . .
C45 C 0.9355(7) 0.3081(13) 0.8755(4) 0.039(3) Uani 1 1 d . . . . .
H45A H 0.922185 0.364418 0.896340 0.059 Uiso 1 1 calc R U . . .
H45B H 0.989239 0.298435 0.883241 0.059 Uiso 1 1 calc R U . . .
H45C H 0.912624 0.224137 0.875834 0.059 Uiso 1 1 calc R U . . .
C46 C 0.7898(6) 0.6460(11) 0.7767(4) 0.035(3) Uani 1 1 d . . . . .
H46A H 0.788188 0.679875 0.804609 0.052 Uiso 1 1 calc R U . . .
H46B H 0.739899 0.622210 0.759778 0.052 Uiso 1 1 calc R U . . .
H46C H 0.809398 0.711334 0.761185 0.052 Uiso 1 1 calc R U . . .
C47 C 0.7179(6) 0.5535(10) 0.6011(4) 0.023(3) Uani 1 1 d . . . . .
C48 C 0.6709(6) 0.6555(10) 0.5857(3) 0.026(2) Uani 1 1 d . . . . .
C49 C 0.6161(6) 0.6380(13) 0.5471(4) 0.036(3) Uani 1 1 d . . . . .
H49 H 0.584098 0.707290 0.535709 0.044 Uiso 1 1 calc R U . . .
C50 C 0.6065(7) 0.5241(14) 0.5249(4) 0.040(3) Uani 1 1 d . . . . .
C51 C 0.6548(7) 0.4242(12) 0.5411(4) 0.037(3) Uani 1 1 d . . . . .
H51 H 0.648689 0.345352 0.525942 0.045 Uiso 1 1 calc R U . . .
C52 C 0.7130(6) 0.4372(11) 0.5796(4) 0.029(2) Uani 1 1 d . . . . .
C53 C 0.7653(7) 0.3278(11) 0.5951(4) 0.035(3) Uani 1 1 d . . . . .
H53A H 0.747023 0.274352 0.614751 0.053 Uiso 1 1 calc R U . . .
H53B H 0.814154 0.361288 0.610204 0.053 Uiso 1 1 calc R U . . .
H53C H 0.768809 0.276551 0.570417 0.053 Uiso 1 1 calc R U . . .
C54 C 0.6777(7) 0.7768(11) 0.6103(4) 0.036(3) Uani 1 1 d . . . . .
H54A H 0.718203 0.827727 0.605496 0.054 Uiso 1 1 calc R U . . .
H54B H 0.687880 0.757591 0.641050 0.054 Uiso 1 1 calc R U . . .
H54C H 0.631530 0.825052 0.600664 0.054 Uiso 1 1 calc R U . . .
C55 C 0.5450(7) 0.5050(17) 0.4835(4) 0.056(4) Uani 1 1 d . . . . .
H55A H 0.545914 0.574980 0.463524 0.083 Uiso 1 1 calc R U . . .
H55B H 0.497326 0.504270 0.489946 0.083 Uiso 1 1 calc R U . . .
H55C H 0.552182 0.423479 0.470311 0.083 Uiso 1 1 calc R U . . .
C56 C 0.5758(5) 0.1767(10) 0.6673(3) 0.024(2) Uani 1 1 d . . . . .
C57 C 0.4581(6) 0.0748(9) 0.6254(4) 0.025(2) Uani 1 1 d . . . . .
C58 C 0.4605(7) 0.0890(10) 0.5832(4) 0.033(3) Uani 1 1 d . . . . .
H58 H 0.502664 0.124709 0.576986 0.039 Uiso 1 1 calc R U . . .
C59 C 0.4011(7) 0.0505(12) 0.5508(4) 0.041(3) Uani 1 1 d . . . . .
H59 H 0.402342 0.059062 0.521776 0.049 Uiso 1 1 calc R U . . .
C60 C 0.3385(7) -0.0011(13) 0.5593(4) 0.045(3) Uani 1 1 d . . . . .
H60 H 0.298635 -0.029466 0.536031 0.054 Uiso 1 1 calc R U . . .
C61 C 0.3336(6) -0.0117(12) 0.6006(4) 0.037(3) Uani 1 1 d . . . . .
H61 H 0.290317 -0.044935 0.606157 0.044 Uiso 1 1 calc R U . . .
C62 C 0.3942(6) 0.0280(10) 0.6347(4) 0.028(2) Uani 1 1 d . . . . .
C63 C 0.4054(6) 0.0361(10) 0.6803(4) 0.027(2) Uani 1 1 d . . . . .
C64 C 0.3601(6) 0.0078(11) 0.7067(4) 0.034(3) Uani 1 1 d . . . . .
H64 H 0.311304 -0.022996 0.694754 0.040 Uiso 1 1 calc R U . . .
C65 C 0.3879(6) 0.0256(10) 0.7506(4) 0.032(2) Uani 1 1 d . . . . .
H65 H 0.357954 0.006737 0.768969 0.038 Uiso 1 1 calc R U . . .
C66 C 0.4594(7) 0.0711(10) 0.7681(4) 0.029(3) Uani 1 1 d . . . . .
H66 H 0.477715 0.080266 0.798418 0.035 Uiso 1 1 calc R U . . .
C67 C 0.5052(6) 0.1037(10) 0.7423(4) 0.028(2) Uani 1 1 d . . . . .
H67 H 0.553824 0.134823 0.754370 0.034 Uiso 1 1 calc R U . . .
C68 C 0.4763(6) 0.0885(10) 0.6988(4) 0.021(2) Uani 1 1 d . . . . .

loop_
_atom_site_aniso_label
_atom_site_aniso_U_11
_atom_site_aniso_U_22
_atom_site_aniso_U_33
_atom_site_aniso_U_23
_atom_site_aniso_U_13
_atom_site_aniso_U_12
Au1 0.01861(17) 0.02212(17) 0.02103(18) 0.00122(16) 0.00833(13) 0.00260(15)
S1 0.0240(13) 0.0243(13) 0.0285(13) 0.0031(10) 0.0140(10) 0.0046(10)
S2 0.0391(15) 0.0303(14) 0.0395(15) 0.0078(12) 0.0257(13) 0.0047(12)
N1 0.025(5) 0.027(5) 0.018(5) 0.003(3) 0.011(4) 0.005(3)
N2 0.017(4) 0.024(4) 0.024(5) 0.003(3) 0.008(4) 0.003(3)
N3 0.026(5) 0.025(5) 0.022(4) 0.002(4) 0.010(4) 0.002(4)
C1 0.024(5) 0.021(5) 0.024(5) 0.008(4) 0.009(4) 0.002(4)
C2 0.027(5) 0.029(6) 0.038(6) -0.004(5) 0.015(5) 0.006(5)
C3 0.022(5) 0.027(6) 0.043(7) -0.002(5) 0.012(5) 0.008(4)
C4 0.032(7) 0.026(6) 0.032(8) -0.002(4) 0.021(6) 0.004(4)
C5 0.030(6) 0.037(6) 0.031(6) -0.001(5) 0.021(5) 0.003(5)
C6 0.029(6) 0.053(7) 0.025(6) 0.009(5) 0.017(5) 0.008(5)
C7 0.023(6) 0.067(9) 0.023(6) -0.005(5) 0.017(5) -0.006(5)
C8 0.036(6) 0.051(8) 0.034(6) -0.016(6) 0.016(5) -0.013(5)
C9 0.025(5) 0.032(6) 0.038(6) -0.004(5) 0.018(5) -0.005(4)
C10 0.032(6) 0.027(6) 0.038(6) 0.010(5) 0.016(5) 0.003(5)
C11 0.033(7) 0.090(12) 0.039(8) 0.005(7) 0.008(6) -0.020(7)
C12 0.047(7) 0.036(7) 0.035(6) -0.011(5) 0.020(5) -0.015(5)
C13 0.022(5) 0.023(5) 0.023(5) 0.006(4) 0.007(4) 0.011(4)
C14 0.013(5) 0.032(6) 0.031(6) 0.005(5) 0.006(4) 0.004(4)
C15 0.021(5) 0.043(7) 0.028(5) 0.008(5) 0.010(4) 0.006(5)
C16 0.025(6) 0.035(6) 0.030(6) -0.001(5) 0.005(5) 0.008(5)
C17 0.030(6) 0.024(5) 0.033(6) 0.006(5) 0.010(5) 0.002(4)
C18 0.026(6) 0.024(6) 0.028(6) 0.007(4) 0.011(5) 0.006(4)
C19 0.031(6) 0.035(6) 0.038(6) 0.010(5) 0.013(5) -0.001(5)
C20 0.047(7) 0.041(7) 0.044(7) -0.011(6) 0.024(6) 0.003(6)
C21 0.050(7) 0.031(6) 0.033(6) 0.004(5) 0.019(6) -0.006(5)
C22 0.023(5) 0.021(5) 0.027(5) -0.001(4) 0.008(4) 0.004(4)
C23 0.024(6) 0.016(5) 0.038(7) -0.006(4) 0.015(5) -0.001(4)
C24 0.027(5) 0.022(5) 0.021(5) -0.006(4) 0.011(4) -0.004(4)
C25 0.037(7) 0.027(6) 0.034(7) -0.005(5) 0.016(5) -0.008(5)
C26 0.040(6) 0.024(5) 0.048(7) 0.000(5) 0.030(6) 0.002(5)
C27 0.033(6) 0.023(6) 0.063(8) 0.005(6) 0.030(6) 0.003(5)
C28 0.029(6) 0.016(5) 0.038(6) 0.001(5) 0.017(5) -0.001(4)
C29 0.033(6) 0.022(6) 0.042(7) 0.007(5) 0.015(5) 0.003(4)
C30 0.036(7) 0.031(6) 0.043(7) 0.006(5) 0.005(6) 0.010(5)
C31 0.047(8) 0.045(8) 0.039(7) 0.022(6) -0.001(6) 0.011(6)
C32 0.059(8) 0.045(8) 0.041(7) 0.014(6) 0.020(6) 0.007(6)
C33 0.052(8) 0.032(7) 0.032(7) 0.010(5) 0.010(6) 0.007(5)
C34 0.027(6) 0.022(6) 0.035(7) 0.003(4) 0.008(5) 0.001(4)
Au2 0.01953(18) 0.02490(18) 0.02149(19) -0.00113(16) 0.00885(14) -0.00486(15)
S3 0.0249(13) 0.0287(14) 0.0294(14) -0.0056(11) 0.0154(11) -0.0077(10)
S4 0.0330(15) 0.0398(16) 0.0374(15) -0.0075(13) 0.0228(12) -0.0042(12)
N4 0.017(4) 0.024(4) 0.026(5) 0.004(4) 0.006(4) -0.003(3)
N5 0.020(5) 0.026(5) 0.030(6) -0.004(4) 0.012(4) -0.006(3)
N6 0.023(5) 0.026(5) 0.025(5) -0.005(4) 0.009(4) -0.007(3)
C35 0.020(5) 0.016(5) 0.027(5) -0.007(4) 0.009(4) -0.001(4)
C36 0.023(5) 0.028(6) 0.037(6) 0.005(5) 0.005(5) -0.007(4)
C37 0.023(5) 0.038(6) 0.032(6) 0.007(5) 0.013(5) -0.006(4)
C38 0.017(5) 0.029(5) 0.026(5) 0.000(4) 0.006(4) -0.003(4)
C39 0.024(5) 0.021(5) 0.032(6) -0.004(4) 0.009(5) -0.009(4)
C40 0.025(5) 0.026(6) 0.031(6) 0.004(5) 0.007(4) 0.000(4)
C41 0.022(5) 0.041(6) 0.023(5) -0.002(5) 0.008(4) -0.014(4)
C42 0.030(6) 0.033(6) 0.027(6) -0.002(5) 0.011(5) -0.006(5)
C43 0.022(5) 0.028(5) 0.028(6) -0.004(5) 0.007(4) -0.009(4)
C44 0.039(6) 0.028(6) 0.028(6) -0.002(5) 0.011(5) 0.004(5)
C45 0.031(6) 0.056(8) 0.029(6) 0.012(6) 0.005(5) -0.001(5)
C46 0.033(6) 0.040(7) 0.037(6) 0.001(5) 0.020(5) 0.003(5)
C47 0.017(6) 0.039(7) 0.016(6) -0.003(4) 0.008(5) -0.008(4)
C48 0.027(5) 0.034(6) 0.022(5) 0.002(4) 0.013(4) -0.001(4)
C49 0.024(5) 0.061(8) 0.028(6) -0.001(6) 0.015(5) 0.006(5)
C50 0.030(6) 0.060(8) 0.033(7) -0.007(6) 0.016(5) -0.008(6)
C51 0.037(7) 0.052(8) 0.031(7) -0.017(5) 0.024(6) -0.013(5)
C52 0.028(6) 0.037(6) 0.027(6) -0.001(5) 0.016(5) -0.007(4)
C53 0.041(6) 0.033(6) 0.040(7) -0.003(5) 0.025(5) 0.000(5)
C54 0.045(7) 0.038(7) 0.032(6) 0.006(5) 0.021(5) 0.013(5)
C55 0.033(7) 0.097(12) 0.039(7) -0.020(8) 0.013(6) -0.009(7)
C56 0.025(5) 0.029(5) 0.021(5) -0.002(4) 0.011(4) -0.005(4)
C57 0.028(6) 0.019(5) 0.028(6) -0.006(4) 0.006(5) -0.003(4)
C58 0.046(7) 0.029(6) 0.031(7) -0.005(5) 0.023(6) -0.005(5)
C59 0.046(7) 0.050(8) 0.028(6) -0.008(5) 0.010(5) -0.004(6)
C60 0.036(7) 0.049(8) 0.044(7) -0.024(6) -0.001(5) -0.008(6)
C61 0.030(6) 0.034(7) 0.045(7) -0.016(6) 0.010(5) -0.006(5)
C62 0.030(6) 0.021(5) 0.037(6) -0.005(5) 0.015(5) -0.004(4)
C63 0.029(5) 0.018(5) 0.037(6) -0.001(4) 0.012(5) -0.001(4)
C64 0.036(6) 0.025(6) 0.046(7) -0.010(5) 0.022(5) -0.013(5)
C65 0.036(6) 0.023(5) 0.047(7) 0.002(5) 0.028(5) 0.002(5)
C66 0.040(7) 0.024(5) 0.030(6) 0.004(4) 0.019(5) 0.004(4)
C67 0.027(6) 0.022(6) 0.039(7) 0.001(5) 0.014(5) 0.000(4)
C68 0.023(6) 0.019(5) 0.026(6) 0.003(4) 0.017(5) 0.002(4)

loop_
_atom_type_symbol
_atom_type_description
_atom_type_scat_dispersion_real
_atom_type_scat_dispersion_imag
_atom_type_scat_source
C C 0.0033 0.0016 'International Tables Vol C Tables 4.2.6.8 and 6.1.1.4'
H H 0.0000 0.0000 'International Tables Vol C Tables 4.2.6.8 and 6.1.1.4'
N N 0.0061 0.0033 'International Tables Vol C Tables 4.2.6.8 and 6.1.1.4'
S S 0.1246 0.1234 'International Tables Vol C Tables 4.2.6.8 and 6.1.1.4'
Au Au -2.0133 8.8022 'International Tables Vol C Tables 4.2.6.8 and 6.1.1.4'

loop_
_geom_angle_atom_site_label_1
_geom_angle_atom_site_label_2
_geom_angle_atom_site_label_3
_geom_angle
_geom_angle_site_symmetry_1
_geom_angle_site_symmetry_3
_geom_angle_publ_flag
C1 Au1 S1 175.9(3) . . ?
C22 S1 Au1 102.2(3) . . ?
C1 N1 C4 126.8(9) . . ?
C1 N1 C2 110.8(9) . . ?
C4 N1 C2 121.6(9) . . ?
C1 N2 C13 125.0(8) . . ?
C1 N2 C3 112.7(9) . . ?
C13 N2 C3 122.3(8) . . ?
C22 N3 C34 125.7(9) . . ?
C22 N3 C23 127.2(9) . . ?
C34 N3 C23 106.8(9) . . ?
N2 C1 N1 110.0(9) . . ?
N2 C1 Au1 123.5(7) . . ?
N1 C1 Au1 126.3(8) . . ?
N1 C2 C3 102.5(8) . . ?
N2 C3 C2 102.2(8) . . ?
C9 C4 C5 121.1(13) . . ?
C9 C4 N1 119.3(10) . . ?
C5 C4 N1 119.6(11) . . ?
C6 C5 C4 117.5(12) . . ?
C6 C5 C10 120.7(11) . . ?
C4 C5 C10 121.7(11) . . ?
C7 C6 C5 122.1(12) . . ?
C8 C7 C6 119.4(12) . . ?
C8 C7 C11 120.1(12) . . ?
C6 C7 C11 120.5(12) . . ?
C7 C8 C9 121.6(11) . . ?
C4 C9 C8 118.2(11) . . ?
C4 C9 C12 120.6(11) . . ?
C8 C9 C12 121.2(11) . . ?
C18 C13 C14 122.0(9) . . ?
C18 C13 N2 118.1(9) . . ?
C14 C13 N2 119.9(9) . . ?
C15 C14 C13 116.7(10) . . ?
C15 C14 C19 121.7(10) . . ?
C13 C14 C19 121.6(10) . . ?
C16 C15 C14 123.0(10) . . ?
C15 C16 C17 118.3(10) . . ?
C15 C16 C20 120.6(10) . . ?
C17 C16 C20 121.1(11) . . ?
C18 C17 C16 120.7(10) . . ?
C13 C18 C17 119.3(9) . . ?
C13 C18 C21 121.0(10) . . ?
C17 C18 C21 119.7(10) . . ?
N3 C22 S2 121.2(7) . . ?
N3 C22 S1 115.1(7) . . ?
S2 C22 S1 123.7(6) . . ?
C24 C23 C28 121.0(10) . . ?
C24 C23 N3 130.1(10) . . ?
C28 C23 N3 108.9(11) . . ?
C25 C24 C23 117.7(11) . . ?
C24 C25 C26 122.1(12) . . ?
C27 C26 C25 120.4(10) . . ?
C26 C27 C28 118.8(10) . . ?
C27 C28 C23 119.9(11) . . ?
C27 C28 C29 133.3(11) . . ?
C23 C28 C29 106.8(10) . . ?
C34 C29 C30 120.3(11) . . ?
C34 C29 C28 108.0(10) . . ?
C30 C29 C28 131.7(11) . . ?
C29 C30 C31 118.5(12) . . ?
C30 C31 C32 120.5(11) . . ?
C33 C32 C31 122.1(12) . . ?
C32 C33 C34 116.8(12) . . ?
C29 C34 N3 109.5(10) . . ?
C29 C34 C33 121.7(11) . . ?
N3 C34 C33 128.7(10) . . ?
C35 Au2 S3 174.1(3) . . ?
C56 S3 Au2 104.0(3) . . ?
C35 N4 C38 125.5(8) . . ?
C35 N4 C36 111.6(8) . . ?
C38 N4 C36 122.8(8) . . ?
C35 N5 C47 124.5(9) . . ?
C35 N5 C37 112.8(9) . . ?
C47 N5 C37 122.1(9) . . ?
C56 N6 C57 123.5(9) . . ?
C56 N6 C68 127.5(9) . . ?
C57 N6 C68 108.5(9) . . ?
N5 C35 N4 109.4(9) . . ?
N5 C35 Au2 125.6(7) . . ?
N4 C35 Au2 124.8(7) . . ?
N4 C36 C37 102.5(8) . . ?
N5 C37 C36 102.2(8) . . ?
C43 C38 C39 122.4(10) . . ?
C43 C38 N4 119.6(9) . . ?
C39 C38 N4 118.0(9) . . ?
C40 C39 C38 117.9(9) . . ?
C40 C39 C44 120.9(10) . . ?
C38 C39 C44 121.1(9) . . ?
C39 C40 C41 121.6(10) . . ?
C42 C41 C40 118.7(10) . . ?
C42 C41 C45 120.5(10) . . ?
C40 C41 C45 120.8(11) . . ?
C43 C42 C41 122.1(10) . . ?
C42 C43 C38 117.3(10) . . ?
C42 C43 C46 120.9(10) . . ?
C38 C43 C46 121.8(9) . . ?
C48 C47 C52 123.0(11) . . ?
C48 C47 N5 119.4(9) . . ?
C52 C47 N5 117.6(10) . . ?
C47 C48 C49 117.5(11) . . ?
C47 C48 C54 120.8(10) . . ?
C49 C48 C54 121.7(10) . . ?
C50 C49 C48 122.5(12) . . ?
C49 C50 C51 118.6(12) . . ?
C49 C50 C55 122.0(13) . . ?
C51 C50 C55 119.5(13) . . ?
C50 C51 C52 121.6(11) . . ?
C47 C52 C51 116.7(11) . . ?
C47 C52 C53 123.6(11) . . ?
C51 C52 C53 119.7(10) . . ?
N6 C56 S4 120.5(8) . . ?
N6 C56 S3 114.0(7) . . ?
S4 C56 S3 125.4(6) . . ?
C58 C57 C62 120.9(10) . . ?
C58 C57 N6 130.9(10) . . ?
C62 C57 N6 107.9(10) . . ?
C59 C58 C57 118.5(11) . . ?
C58 C59 C60 121.5(11) . . ?
C61 C60 C59 121.1(11) . . ?
C60 C61 C62 118.5(11) . . ?
C57 C62 C61 119.3(10) . . ?
C57 C62 C63 108.1(10) . . ?
C61 C62 C63 132.6(10) . . ?
C64 C63 C68 119.5(10) . . ?
C64 C63 C62 132.6(10) . . ?
C68 C63 C62 107.9(9) . . ?
C65 C64 C63 118.5(10) . . ?
C64 C65 C66 120.7(10) . . ?
C65 C66 C67 121.9(11) . . ?
C68 C67 C66 116.8(11) . . ?
C67 C68 C63 122.4(10) . . ?
C67 C68 N6 129.8(10) . . ?
C63 C68 N6 107.6(10) . . ?

loop_
_geom_bond_atom_site_label_1
_geom_bond_atom_site_label_2
_geom_bond_distance
_geom_bond_site_symmetry_2
_geom_bond_publ_flag
Au1 C1 2.008(10) . ?
Au1 S1 2.302(2) . ?
S1 C22 1.722(10) . ?
S2 C22 1.667(10) . ?
N1 C1 1.331(14) . ?
N1 C4 1.423(17) . ?
N1 C2 1.496(14) . ?
N2 C1 1.322(13) . ?
N2 C13 1.435(13) . ?
N2 C3 1.470(12) . ?
N3 C22 1.391(13) . ?
N3 C34 1.413(14) . ?
N3 C23 1.422(15) . ?
C2 C3 1.516(15) . ?
C4 C9 1.398(16) . ?
C4 C5 1.410(17) . ?
C5 C6 1.395(16) . ?
C5 C10 1.506(17) . ?
C6 C7 1.379(18) . ?
C7 C8 1.363(18) . ?
C7 C11 1.508(18) . ?
C8 C9 1.405(16) . ?
C9 C12 1.498(17) . ?
C13 C18 1.388(15) . ?
C13 C14 1.402(14) . ?
C14 C15 1.394(16) . ?
C14 C19 1.489(15) . ?
C15 C16 1.390(17) . ?
C16 C17 1.396(15) . ?
C16 C20 1.507(16) . ?
C17 C18 1.393(15) . ?
C18 C21 1.522(14) . ?
C23 C24 1.384(17) . ?
C23 C28 1.413(16) . ?
C24 C25 1.376(15) . ?
C25 C26 1.398(16) . ?
C26 C27 1.369(17) . ?
C27 C28 1.398(15) . ?
C28 C29 1.438(15) . ?
C29 C34 1.390(15) . ?
C29 C30 1.391(16) . ?
C30 C31 1.393(18) . ?
C31 C32 1.397(19) . ?
C32 C33 1.376(17) . ?
C33 C34 1.416(17) . ?
Au2 C35 1.998(9) . ?
Au2 S3 2.300(2) . ?
S3 C56 1.713(10) . ?
S4 C56 1.661(10) . ?
N4 C35 1.335(12) . ?
N4 C38 1.425(13) . ?
N4 C36 1.486(13) . ?
N5 C35 1.330(14) . ?
N5 C47 1.460(15) . ?
N5 C37 1.472(13) . ?
N6 C56 1.415(13) . ?
N6 C57 1.419(14) . ?
N6 C68 1.425(13) . ?
C36 C37 1.525(15) . ?
C38 C43 1.399(15) . ?
C38 C39 1.404(15) . ?
C39 C40 1.376(15) . ?
C39 C44 1.499(13) . ?
C40 C41 1.397(15) . ?
C41 C42 1.390(17) . ?
C41 C45 1.518(15) . ?
C42 C43 1.387(15) . ?
C43 C46 1.505(16) . ?
C47 C48 1.389(16) . ?
C47 C52 1.392(15) . ?
C48 C49 1.391(15) . ?
C48 C54 1.486(15) . ?
C49 C50 1.378(18) . ?
C50 C51 1.389(19) . ?
C50 C55 1.521(18) . ?
C51 C52 1.420(18) . ?
C52 C53 1.503(17) . ?
C57 C58 1.389(16) . ?
C57 C62 1.411(15) . ?
C58 C59 1.365(17) . ?
C59 C60 1.395(18) . ?
C60 C61 1.372(17) . ?
C61 C62 1.412(15) . ?
C62 C63 1.435(15) . ?
C63 C64 1.400(15) . ?
C63 C68 1.416(16) . ?
C64 C65 1.381(16) . ?
C65 C66 1.394(17) . ?
C66 C67 1.402(16) . ?
C67 C68 1.369(16) . ?
